data_1548745
loop_
_publ_author_name
'Chizhik, Stanislav'
'Sidelnikov, Anatoly'
'Zakharov, Boris'
'Naumov, Pan\<ce'
'Boldyreva, Elena'

_publ_section_title
;
 Quantification of photoinduced bending of dynamic molecular crystals:
 from macroscopic strain to kinetic constants and activation energies.
;
_journal_issue 8
_journal_name_full 'Chemical science'
_journal_page_first 2319
_journal_page_last 2335
_journal_paper_doi 10.1039/c7sc04863g
_journal_volume 9
_journal_year 2018
_chemical_formula_sum 'Cl Co H15 N7 O5'
_chemical_formula_weight 287.57
_chemical_name_common nitro-nitrito-pentaammine-Co(III)-chloride-nitrate
_space_group_crystal_system orthorhombic
_space_group_IT_number 62
_space_group_name_Hall '-P 2ac 2n'
_space_group_name_H-M_alt 'P n m a'
_symmetry_space_group_name_Hall '-P 2ac 2n'
_symmetry_space_group_name_H-M 'P n m a'
_atom_sites_solution_hydrogens geom
_audit_creation_method SHELXL-2016/6
_audit_update_record
;
2017-03-07 deposited with the CCDC.
2018-01-19 downloaded from the CCDC.
;
_cell_angle_alpha 90
_cell_angle_beta 90
_cell_angle_gamma 90
_cell_formula_units_Z 4
_cell_length_a 14.6615(14)
_cell_length_b 7.4138(4)
_cell_length_c 9.5536(5)
_cell_measurement_reflns_used 629
_cell_measurement_temperature 295(2)
_cell_measurement_theta_max 16.9770
_cell_measurement_theta_min 2.0260
_cell_volume 1038.45(13)
_computing_structure_refinement 'SHELXL-2016/6 (Sheldrick, 2016)'
_diffrn_ambient_temperature 295(2)
_diffrn_measured_fraction_theta_full 0.985
_diffrn_measured_fraction_theta_max 0.975
_diffrn_measurement_device_type '1-circle goniometer'
_diffrn_measurement_method \w-scan
_diffrn_radiation_wavelength 0.4109
_diffrn_reflns_av_R_equivalents 0.0579
_diffrn_reflns_av_unetI/netI 0.0463
_diffrn_reflns_Laue_measured_fraction_full 0.985
_diffrn_reflns_Laue_measured_fraction_max 0.975
_diffrn_reflns_limit_h_max 18
_diffrn_reflns_limit_h_min -15
_diffrn_reflns_limit_k_max 9
_diffrn_reflns_limit_k_min -9
_diffrn_reflns_limit_l_max 11
_diffrn_reflns_limit_l_min -11
_diffrn_reflns_number 4491
_diffrn_reflns_point_group_measured_fraction_full 0.985
_diffrn_reflns_point_group_measured_fraction_max 0.975
_diffrn_reflns_theta_full 14.273
_diffrn_reflns_theta_max 14.876
_diffrn_reflns_theta_min 2.010
_diffrn_source synchrotron
_exptl_absorpt_coefficient_mu 0.426
_exptl_absorpt_correction_T_max 1.00000
_exptl_absorpt_correction_T_min 0.32883
_exptl_absorpt_correction_type multi-scan
_exptl_absorpt_process_details
;
CrysAlisPro 1.171.38.43 (Rigaku Oxford Diffraction, 2015)
Empirical absorption correction using spherical harmonics,
 implemented in SCALE3 ABSPACK scaling algorithm.
;
_exptl_crystal_colour orange
_exptl_crystal_density_diffrn 1.839
_exptl_crystal_description prism
_exptl_crystal_F_000 592
_exptl_crystal_size_max 0.25
_exptl_crystal_size_mid 0.05
_exptl_crystal_size_min 0.01
_refine_diff_density_max 0.776
_refine_diff_density_min -0.710
_refine_diff_density_rms 0.117
_refine_ls_extinction_method none
_refine_ls_goodness_of_fit_ref 1.121
_refine_ls_hydrogen_treatment constr
_refine_ls_matrix_type full
_refine_ls_number_parameters 95
_refine_ls_number_reflns 1119
_refine_ls_number_restraints 90
_refine_ls_restrained_S_all 1.087
_refine_ls_R_factor_all 0.0640
_refine_ls_R_factor_gt 0.0463
_refine_ls_shift/su_max 0.000
_refine_ls_shift/su_mean 0.000
_refine_ls_structure_factor_coef Fsqd
_refine_ls_weighting_details 'w=1/[\s^2^(Fo^2^)+(0.0417P)^2^+2.5035P] where P=(Fo^2^+2Fc^2^)/3'
_refine_ls_weighting_scheme calc
_refine_ls_wR_factor_gt 0.1094
_refine_ls_wR_factor_ref 0.1321
_reflns_Friedel_coverage 0.000
_reflns_number_gt 832
_reflns_number_total 1119
_reflns_threshold_expression 'I > 2\s(I)'
_cod_data_source_file c7sc04863g2.cif
_cod_data_source_block ClNO3_12
_cod_depositor_comments 'Adding full bibliography for 1548738--1548749.cif.'
_cod_database_code 1548745
_shelx_shelxl_version_number 2016/6
_shelx_space_group_comment
;
The symmetry employed for this shelxl refinement is uniquely defined
by the following loop, which should always be used as a source of
symmetry information in preference to the above space-group names.
They are only intended as comments.
;

loop_
_space_group_symop_operation_xyz
'x, y, z'
'-x+1/2, -y, z+1/2'
'x+1/2, -y+1/2, -z+1/2'
'-x, y+1/2, -z'
'-x, -y, -z'
'x-1/2, y, -z-1/2'
'-x-1/2, y-1/2, z-1/2'
'x, -y-1/2, z'

loop_
_atom_site_label
_atom_site_type_symbol
_atom_site_fract_x
_atom_site_fract_y
_atom_site_fract_z
_atom_site_U_iso_or_equiv
_atom_site_adp_type
_atom_site_occupancy
_atom_site_site_symmetry_order
_atom_site_calc_flag
_atom_site_refinement_flags_posn
_atom_site_refinement_flags_adp
_atom_site_refinement_flags_occupancy
_atom_site_disorder_assembly
_atom_site_disorder_group
Cl1 Cl 0.34989(12) 0.250000 0.51507(16) 0.0414(4) Uani 1 2 d S T P . .
Co1 Co 0.13383(6) 0.250000 0.79222(8) 0.0326(3) Uani 1 2 d S T P . .
N1 N 0.1233(4) 0.250000 0.5876(5) 0.0373(12) Uani 1 2 d S T P A .
H1A H 0.064621 0.250000 0.563598 0.045 Uiso 0.5 2 calc R U P . .
H1B H 0.150200 0.348018 0.553197 0.045 Uiso 0.25 1 calc R U P . .
H1C H 0.150200 0.151982 0.553197 0.045 Uiso 0.25 1 calc R U P . .
H1D H 0.178726 0.250000 0.549730 0.045 Uiso 0.5 2 calc R U P . .
H1E H 0.093147 0.151982 0.560131 0.045 Uiso 0.25 1 calc R U P . .
H1F H 0.093147 0.348018 0.560131 0.045 Uiso 0.25 1 calc R U P . .
N2 N 0.0396(3) 0.0641(5) 0.8118(4) 0.0432(9) Uani 1 1 d . . . . .
H2A H 0.014651 0.042163 0.728578 0.052 Uiso 0.5 1 calc R U P . .
H2B H 0.064681 -0.036673 0.844789 0.052 Uiso 0.5 1 calc R U P . .
H2C H -0.003167 0.102271 0.870773 0.052 Uiso 0.5 1 calc R U P . .
H2D H 0.036126 0.029678 0.900848 0.052 Uiso 0.5 1 calc R U P . .
H2E H -0.013904 0.108514 0.784638 0.052 Uiso 0.5 1 calc R U P . .
H2F H 0.053943 -0.030430 0.758654 0.052 Uiso 0.5 1 calc R U P . .
N3 N 0.2269(3) 0.0604(5) 0.7775(4) 0.0432(9) Uani 1 1 d . . . . .
H3A H 0.230964 0.023723 0.689062 0.052 Uiso 0.5 1 calc R U P . .
H3B H 0.280512 0.103900 0.805207 0.052 Uiso 0.5 1 calc R U P . .
H3C H 0.211335 -0.032294 0.831700 0.052 Uiso 0.5 1 calc R U P . .
H3D H 0.250910 0.039830 0.861584 0.052 Uiso 0.5 1 calc R U P . .
H3E H 0.201362 -0.040347 0.745439 0.052 Uiso 0.5 1 calc R U P . .
H3F H 0.270539 0.095847 0.718946 0.052 Uiso 0.5 1 calc R U P . .
N5 N 0.4068(4) 0.250000 1.0060(5) 0.0420(12) Uani 1 2 d S T P . .
O3 O 0.4091(3) 0.1049(5) 0.9418(4) 0.0621(10) Uani 1 1 d . . . . .
O4 O 0.4002(5) 0.250000 1.1354(6) 0.082(2) Uani 1 2 d S T P . .
O1A O 0.1650(11) 0.250000 0.9841(16) 0.046(2) Uani 0.482(9) 2 d DS TU P A 1
O2A O 0.1299(7) 0.250000 1.1984(9) 0.052(2) Uani 0.482(9) 2 d DS TU P A 1
N4A N 0.1054(12) 0.250000 1.0773(18) 0.054(3) Uani 0.482(9) 2 d DS TU P A 1
O1B O 0.2218(7) 0.250000 1.0461(10) 0.054(2) Uani 0.518(9) 2 d DS TU P A 2
O2B O 0.0772(8) 0.250000 1.0694(14) 0.052(2) Uani 0.518(9) 2 d DS TU P A 2
N4B N 0.1455(11) 0.250000 0.995(2) 0.048(2) Uani 0.518(9) 2 d DS TU P A 2

loop_
_atom_site_aniso_label
_atom_site_aniso_U_11
_atom_site_aniso_U_22
_atom_site_aniso_U_33
_atom_site_aniso_U_23
_atom_site_aniso_U_13
_atom_site_aniso_U_12
Cl1 0.0388(9) 0.0395(8) 0.0457(8) 0.000 0.0028(7) 0.000
Co1 0.0294(5) 0.0297(4) 0.0386(5) 0.000 0.0007(3) 0.000
N1 0.039(3) 0.033(2) 0.039(3) 0.000 -0.002(2) 0.000
N2 0.037(2) 0.0362(18) 0.057(2) 0.0002(17) 0.0041(17) -0.0054(17)
N3 0.036(2) 0.0384(18) 0.055(2) 0.0018(17) 0.0012(17) 0.0024(16)
N5 0.039(3) 0.043(3) 0.044(3) 0.000 -0.010(2) 0.000
O3 0.069(3) 0.0432(18) 0.074(2) -0.0143(18) 0.005(2) 0.0000(18)
O4 0.119(6) 0.073(4) 0.055(3) 0.000 -0.013(4) 0.000
O1A 0.046(6) 0.051(4) 0.042(4) 0.000 -0.002(4) 0.000
O2A 0.054(5) 0.060(4) 0.042(4) 0.000 0.000(3) 0.000
N4A 0.053(6) 0.064(4) 0.045(4) 0.000 0.002(4) 0.000
O1B 0.047(5) 0.066(4) 0.049(4) 0.000 -0.003(4) 0.000
O2B 0.046(6) 0.068(4) 0.043(4) 0.000 0.008(4) 0.000
N4B 0.048(6) 0.054(4) 0.041(4) 0.000 0.006(4) 0.000

loop_
_atom_type_symbol
_atom_type_description
_atom_type_scat_dispersion_real
_atom_type_scat_dispersion_imag
_atom_type_scat_source
Cl Cl 0.0549 0.0527 'International Tables Vol C Tables 4.2.6.8 and 6.1.1.4'
Co Co 0.2140 0.3544 'International Tables Vol C Tables 4.2.6.8 and 6.1.1.4'
H H 0.0000 0.0000 'International Tables Vol C Tables 4.2.6.8 and 6.1.1.4'
N N 0.0006 0.0010 'International Tables Vol C Tables 4.2.6.8 and 6.1.1.4'
O O 0.0018 0.0018 'International Tables Vol C Tables 4.2.6.8 and 6.1.1.4'

loop_
_geom_angle_atom_site_label_1
_geom_angle_atom_site_label_2
_geom_angle_atom_site_label_3
_geom_angle
_geom_angle_site_symmetry_1
_geom_angle_site_symmetry_3
O1A Co1 N2 94.5(3) . .
N4B Co1 N2 88.1(4) . .
O1A Co1 N2 94.5(3) . 8_565
N2 Co1 N2 89.4(2) . 8_565
O1A Co1 N1 170.5(5) . .
N4B Co1 N1 179.5(5) . .
N2 Co1 N1 92.25(16) . .
N2 Co1 N1 92.25(16) 8_565 .
O1A Co1 N3 84.3(3) . .
N4B Co1 N3 90.6(4) . .
N2 Co1 N3 89.59(17) . .
N2 Co1 N3 178.36(15) 8_565 .
N1 Co1 N3 89.06(15) . .
O1A Co1 N3 84.3(3) . 8_565
N2 Co1 N3 178.36(16) . 8_565
N2 Co1 N3 89.59(17) 8_565 8_565
N1 Co1 N3 89.06(16) . 8_565
N3 Co1 N3 91.4(2) . 8_565
O3 N5 O3 120.5(5) . 8_565
O3 N5 O4 119.7(3) . .
O3 N5 O4 119.7(3) 8_565 .
N4A O1A Co1 121.5(13) . .
O2A N4A O1A 118.2(15) . .
O1B N4B O2B 120.7(16) . .
O1B N4B Co1 118.8(12) . .
O2B N4B Co1 120.5(13) . .

loop_
_geom_bond_atom_site_label_1
_geom_bond_atom_site_label_2
_geom_bond_distance
_geom_bond_site_symmetry_2
Co1 O1A 1.889(16) .
Co1 N4B 1.940(19) .
Co1 N2 1.960(4) .
Co1 N2 1.960(4) 8_565
Co1 N1 1.961(5) .
Co1 N3 1.964(4) .
Co1 N3 1.964(4) 8_565
N5 O3 1.239(4) .
N5 O3 1.239(4) 8_565
N5 O4 1.240(7) .
O1A N4A 1.248(15) .
O2A N4A 1.212(16) .
O1B N4B 1.222(17) .
O2B N4B 1.231(14) .

loop_
_geom_torsion_atom_site_label_1
_geom_torsion_atom_site_label_2
_geom_torsion_atom_site_label_3
_geom_torsion_atom_site_label_4
_geom_torsion
_geom_torsion_site_symmetry_1
N2 Co1 O1A N4A -44.87(12) .
N2 Co1 O1A N4A 44.86(12) 8_565
N3 Co1 O1A N4A -134.01(12) .
N3 Co1 O1A N4A 134.01(12) 8_565
Co1 O1A N4A O2A 180.000(3) .
